data_4307187
loop_
_publ_author_name
'Yun-Qi Tian'
'Yu-Ming Zhao'
'Hai-Jun Xu'
'Cheng-Yu Chi'

_publ_section_title
;
CO2 Template Synthesis of Metal Formates with a ReO3 Net
;
_journal_name_full 'Inorganic Chemistry'
_journal_page_first 1612
_journal_page_last 1616
_journal_paper_doi 10.1021/ic0617240
_journal_volume 46
_journal_year 2007
_chemical_formula_sum 'C3.75 H3.5 Al O7.75'
_chemical_formula_weight 199.55
_chemical_name_common 'aluminum formate'
_chemical_name_systematic
; 
 ? 
;
_space_group_IT_number 204
_symmetry_cell_setting cubic
_symmetry_space_group_name_Hall '-I 2 2 3'
_symmetry_space_group_name_H-M 'I m -3'
_atom_sites_solution_hydrogens geom
_atom_sites_solution_primary direct
_atom_sites_solution_secondary difmap
_audit_creation_method SHELXL-97
_cell_angle_alpha 90.00
_cell_angle_beta 90.00
_cell_angle_gamma 90.00
_cell_formula_units_Z 8
_cell_length_a 11.4477(6)
_cell_length_b 11.4477(6)
_cell_length_c 11.4477(6)
_cell_measurement_temperature 293(2)
_cell_volume 1500.22(14)
_computing_cell_refinement 'Bruker SAINT'
_computing_data_collection 'Bruker SMART'
_computing_data_reduction 'Bruker SAINT'
_computing_molecular_graphics 'Bruker SHELXTL'
_computing_publication_material 'Bruker SHELXTL'
_computing_structure_refinement 'SHELXL-97 (Sheldrick, 1997)'
_computing_structure_solution 'SHELXS-97 (Sheldrick, 1990)'
_diffrn_ambient_temperature 293(2)
_diffrn_measured_fraction_theta_full 0.992
_diffrn_measured_fraction_theta_max 0.992
_diffrn_measurement_device_type 'Bruker SMART CCD area detector'
_diffrn_measurement_method 'phi and omega scans'
_diffrn_radiation_monochromator graphite
_diffrn_radiation_source 'fine-focus sealed tube'
_diffrn_radiation_type MoK\a
_diffrn_radiation_wavelength 0.71073
_diffrn_reflns_av_R_equivalents 0.0563
_diffrn_reflns_av_sigmaI/netI 0.0183
_diffrn_reflns_limit_h_max 13
_diffrn_reflns_limit_h_min -12
_diffrn_reflns_limit_k_max 8
_diffrn_reflns_limit_k_min -13
_diffrn_reflns_limit_l_max 13
_diffrn_reflns_limit_l_min -12
_diffrn_reflns_number 3649
_diffrn_reflns_theta_full 24.02
_diffrn_reflns_theta_max 24.02
_diffrn_reflns_theta_min 3.56
_diffrn_standards_decay_% 0
_diffrn_standards_interval_time '15 sec'
_exptl_absorpt_coefficient_mu 0.281
_exptl_absorpt_correction_T_max 0.9861
_exptl_absorpt_correction_T_min 0.9861
_exptl_absorpt_correction_type 'empirical used sadabs'
_exptl_crystal_colour colorless
_exptl_crystal_density_diffrn 1.767
_exptl_crystal_density_meas ?
_exptl_crystal_density_method .
_exptl_crystal_description 'cubic block'
_exptl_crystal_F_000 808
_exptl_crystal_size_max 0.05
_exptl_crystal_size_mid 0.05
_exptl_crystal_size_min 0.05
_refine_diff_density_max 0.882
_refine_diff_density_min -0.608
_refine_diff_density_rms 0.115
_refine_ls_extinction_coef 0.005(3)
_refine_ls_extinction_expression Fc^*^=kFc[1+0.001xFc^2^\l^3^/sin(2\q)]^-1/4^
_refine_ls_extinction_method SHELXL
_refine_ls_goodness_of_fit_ref 1.190
_refine_ls_hydrogen_treatment mixed
_refine_ls_matrix_type full
_refine_ls_number_parameters 27
_refine_ls_number_reflns 234
_refine_ls_number_restraints 1
_refine_ls_restrained_S_all 1.191
_refine_ls_R_factor_all 0.0713
_refine_ls_R_factor_gt 0.0630
_refine_ls_shift/su_max 0.000
_refine_ls_shift/su_mean 0.000
_refine_ls_structure_factor_coef Fsqd
_refine_ls_weighting_details 'calc w=1/[\s^2^(Fo^2^)+(0.0994P)^2^+8.6624P] where P=(Fo^2^+2Fc^2^)/3'
_refine_ls_weighting_scheme calc
_refine_ls_wR_factor_gt 0.1763
_refine_ls_wR_factor_ref 0.1841
_reflns_number_gt 199
_reflns_number_total 234
_reflns_threshold_expression >2sigma(I)
_cod_data_source_file ic0617240si20060912_043910.cif
_cod_data_source_block 2
_cod_original_formula_sum 'C3.75 H3.50 Al O7.75'
_cod_database_code 4307187

loop_
_symmetry_equiv_pos_as_xyz
'x, y, z'
'-x, -y, z'
'-x, y, -z'
'x, -y, -z'
'z, x, y'
'z, -x, -y'
'-z, -x, y'
'-z, x, -y'
'y, z, x'
'-y, z, -x'
'y, -z, -x'
'-y, -z, x'
'x+1/2, y+1/2, z+1/2'
'-x+1/2, -y+1/2, z+1/2'
'-x+1/2, y+1/2, -z+1/2'
'x+1/2, -y+1/2, -z+1/2'
'z+1/2, x+1/2, y+1/2'
'z+1/2, -x+1/2, -y+1/2'
'-z+1/2, -x+1/2, y+1/2'
'-z+1/2, x+1/2, -y+1/2'
'y+1/2, z+1/2, x+1/2'
'-y+1/2, z+1/2, -x+1/2'
'y+1/2, -z+1/2, -x+1/2'
'-y+1/2, -z+1/2, x+1/2'
'-x, -y, -z'
'x, y, -z'
'x, -y, z'
'-x, y, z'
'-z, -x, -y'
'-z, x, y'
'z, x, -y'
'z, -x, y'
'-y, -z, -x'
'y, -z, x'
'-y, z, x'
'y, z, -x'
'-x+1/2, -y+1/2, -z+1/2'
'x+1/2, y+1/2, -z+1/2'
'x+1/2, -y+1/2, z+1/2'
'-x+1/2, y+1/2, z+1/2'
'-z+1/2, -x+1/2, -y+1/2'
'-z+1/2, x+1/2, y+1/2'
'z+1/2, x+1/2, -y+1/2'
'z+1/2, -x+1/2, y+1/2'
'-y+1/2, -z+1/2, -x+1/2'
'y+1/2, -z+1/2, x+1/2'
'-y+1/2, z+1/2, x+1/2'
'y+1/2, z+1/2, -x+1/2'

loop_
_atom_site_label
_atom_site_type_symbol
_atom_site_fract_x
_atom_site_fract_y
_atom_site_fract_z
_atom_site_U_iso_or_equiv
_atom_site_adp_type
_atom_site_occupancy
_atom_site_symmetry_multiplicity
_atom_site_calc_flag
_atom_site_refinement_flags
_atom_site_disorder_assembly
_atom_site_disorder_group
Al1 Al 0.2500 0.2500 0.2500 0.0139(11) Uani 1 6 d S . .
C1 C 0.2598(6) 0.2482(5) 0.0000 0.0223(17) Uani 1 2 d S . .
H1A H 0.2185 0.3182 0.0000 0.027 Uiso 1 2 calc SR . .
O1 O 0.2862(3) 0.2036(3) 0.0961(2) 0.0204(12) Uani 1 1 d . . .
C2 C 0.5000 0.5000 0.0000 0.107(12) Uani 1 8 d SD . .
O2 O 0.5000 0.3958(8) 0.0000 0.125(6) Uani 1 4 d SD . .
O1W O 0.0000 0.0000 0.0000 0.29(4) Uani 1 24 d S . .

loop_
_atom_site_aniso_label
_atom_site_aniso_U_11
_atom_site_aniso_U_22
_atom_site_aniso_U_33
_atom_site_aniso_U_23
_atom_site_aniso_U_13
_atom_site_aniso_U_12
Al1 0.0139(11) 0.0139(11) 0.0139(11) 0.0004(6) 0.0004(6) 0.0004(6)
C1 0.028(4) 0.020(3) 0.019(4) 0.000 0.000 0.006(2)
O1 0.0235(18) 0.0250(19) 0.0127(16) -0.0002(12) 0.0012(13) 0.0046(12)
C2 0.15(3) 0.057(15) 0.12(2) 0.000 0.000 0.000
O2 0.124(12) 0.161(17) 0.089(10) 0.000 0.000 0.000
O1W 0.29(4) 0.29(4) 0.29(4) 0.000 0.000 0.000

loop_
_atom_type_symbol
_atom_type_description
_atom_type_scat_dispersion_real
_atom_type_scat_dispersion_imag
_atom_type_scat_source
C C 0.0033 0.0016 'International Tables Vol C Tables 4.2.6.8 and 6.1.1.4'
H H 0.0000 0.0000 'International Tables Vol C Tables 4.2.6.8 and 6.1.1.4'
O O 0.0106 0.0060 'International Tables Vol C Tables 4.2.6.8 and 6.1.1.4'
Al Al 0.0645 0.0514 'International Tables Vol C Tables 4.2.6.8 and 6.1.1.4'

loop_
_geom_angle_atom_site_label_1
_geom_angle_atom_site_label_2
_geom_angle_atom_site_label_3
_geom_angle
_geom_angle_site_symmetry_1
_geom_angle_site_symmetry_3
_geom_angle_publ_flag
O1 Al1 O1 180.0 45 9 ?
O1 Al1 O1 90.22(13) 45 37 ?
O1 Al1 O1 89.78(13) 9 37 ?
O1 Al1 O1 89.78(13) 45 5 ?
O1 Al1 O1 90.22(13) 9 5 ?
O1 Al1 O1 89.78(13) 37 5 ?
O1 Al1 O1 90.22(13) 45 41 ?
O1 Al1 O1 89.78(13) 9 41 ?
O1 Al1 O1 90.22(13) 37 41 ?
O1 Al1 O1 180.0 5 41 ?
O1 Al1 O1 89.78(13) 45 . ?
O1 Al1 O1 90.22(13) 9 . ?
O1 Al1 O1 180.00(6) 37 . ?
O1 Al1 O1 90.22(13) 5 . ?
O1 Al1 O1 89.78(13) 41 . ?
O1 C1 O1 123.3(5) . 26 ?
C1 O1 Al1 130.8(3) . . ?
O2 C2 O2 180.000(1) 25_665 . ?

loop_
_geom_bond_atom_site_label_1
_geom_bond_atom_site_label_2
_geom_bond_distance
_geom_bond_site_symmetry_2
_geom_bond_publ_flag
Al1 O1 1.887(3) 45 ?
Al1 O1 1.887(3) 9 ?
Al1 O1 1.887(3) 37 ?
Al1 O1 1.887(3) 5 ?
Al1 O1 1.887(3) 41 ?
Al1 O1 1.887(3) . ?
C1 O1 1.250(4) . ?
C1 O1 1.250(4) 26 ?
C2 O2 1.193(9) 25_665 ?
C2 O2 1.193(9) . ?
